data_2104432
loop_
_publ_author_name
'Kasuni\<c, Marta'
'Meden, Anton'
'\<Skapin, Sre\<co D.'
'Suvorov, Danilo'
'Golobi\<c, Amalija'

_publ_section_title
;
 Order--disorder of oxygen anions and vacancies in solid solutions of
 La~2~TiO~5~ and La~4~Ga~2~O~9~
;
_journal_coeditor_code KD5032
_journal_issue 5
_journal_name_full 'Acta Crystallographica Section B'
_journal_page_first 558
_journal_page_last 566
_journal_paper_doi 10.1107/S010876810902833X
_journal_volume 65
_journal_year 2009
_chemical_formula_moiety 'Ga2 La4 O9'
_chemical_formula_sum 'Ga2 La4 O9'
_chemical_formula_weight 839.08
_chemical_name_systematic ' ?'
_space_group_IT_number 14
_space_group_name_Hall '-P 2ybc'
_symmetry_cell_setting monoclinic
_symmetry_space_group_name_Hall '-P 2ybc'
_symmetry_space_group_name_H-M 'P 1 21/c 1'
_cell_angle_alpha 90
_cell_angle_beta 109.4874(7)
_cell_angle_gamma 90
_cell_formula_units_Z 4
_cell_length_a 7.98082(7)
_cell_length_b 11.20250(11)
_cell_length_c 11.62961(11)
_cell_measurement_temperature 293.0(10)
_cell_volume 980.185(16)
_computing_structure_refinement 'Topas Academic v4.1 (Coelho, 2004)'
_diffrn_ambient_temperature 293.0(10)
_diffrn_measurement_device_type 'Bruker AXS D4 Endeavor'
_diffrn_radiation_monochromator 'graphite, secondary'
_diffrn_radiation_type 'Cu K\a'
_diffrn_radiation_wavelength 1.5418
_exptl_crystal_density_diffrn 5.689
_pd_char_colour 'pale yellow'
_pd_char_particle_morphology irregular
_pd_instr_location ' ?'
_pd_meas_2theta_range_inc 0.020
_pd_meas_2theta_range_max 140
_pd_meas_2theta_range_min 10
_pd_meas_number_of_points 6501
_pd_meas_scan_method step
_pd_prep_temperature 1573.0(10)
_pd_proc_2theta_range_inc 0.020
_pd_proc_2theta_range_max 140
_pd_proc_2theta_range_min 10
_pd_proc_info_excluded_regions none
_pd_proc_ls_background_function 'Chebychev polynomial, order 6'
_pd_proc_ls_pref_orient_corr none
_pd_proc_ls_profile_function 'TOPAS Fundamental parameters approach'
_pd_proc_ls_prof_R_factor 0.06183
_pd_proc_ls_prof_wR_expected 0.05981
_pd_proc_ls_prof_wR_factor 0.08624
_pd_proc_wavelength 1.5418
_pd_spec_mounting ' flat plate'
_pd_spec_mount_mode reflection
_pd_spec_shape irregular
_refine_ls_goodness_of_fit_all 1.442
_refine_ls_number_parameters 63
_refine_ls_shift/su_max 0.001
_cod_data_source_file kd5032.cif
_cod_data_source_block 7
_cod_original_cell_volume 980.186(17)
_cod_database_code 2104432

loop_
_symmetry_equiv_pos_as_xyz
x,y,z
-x,1/2+y,1/2-z
-x,-y,-z
x,1/2-y,1/2+z

loop_
_atom_site_type_symbol
_atom_site_label
_atom_site_fract_x
_atom_site_fract_y
_atom_site_fract_z
_atom_site_occupancy
La La2a 0.5230(4) 0.5982(2) 0.78796(19) 1
La La2b 0.0256(4) 0.5859(2) 0.80958(19) 1
La La1a 0.3347(4) 0.6246(3) 0.4273(2) 1
La La1b 0.8361(4) 0.6237(3) 0.4155(2) 1
Ga Ga1a 0.2212(7) 0.6928(5) 0.1296(4) 1
Ga Ga1b 0.6543(7) 0.6882(5) 0.1185(5) 1
O O4a 0.781(3) 0.725(3) 0.743(2) 1
O O4b 0.239(3) 0.717(3) 0.771(2) 1
O O5a 0.228(3) 0.540(2) 0.184(2) 1
O O2a 0.081(3) 0.733(3) 0.975(2) 1
O O3a 0.418(3) 0.7461(18) 0.116(2) 1
O O2b 0.635(3) 0.729(3) 0.9647(19) 1
O O5b 0.688(3) 0.538(2) 0.165(2) 1
O O1a 0.096(4) -0.506(2) 0.394(3) 1
O O1b 0.568(4) 0.511(2) 0.393(3) 1

loop_
_atom_type_symbol
_atom_type_description
_atom_type_scat_dispersion_real
_atom_type_scat_dispersion_imag
_atom_type_scat_source
? ? ? ? ?

loop_
_geom_angle_atom_site_label_1
_geom_angle_atom_site_label_2
_geom_angle_atom_site_label_3
_geom_angle_site_symmetry_1
_geom_angle_site_symmetry_2
_geom_angle_site_symmetry_3
_geom_angle
_geom_angle_publ_flag
O1B La1A O5A . . . 69.4(7) no
O1A La1A O1B 1_565 . . 106.1(9) no
O1B La1A O1B . . 3_666 77.0(9) no
O1B La1A O2A . . 4_564 176.3(8) no
O1B La1A O2B . . 4_564 70.7(9) no
O1B La1A O4B . . 4_564 109.0(8) no
O1B La1A O3A . . 4_565 117.1(8) no
O1A La1A O5A 1_565 . . 70.6(8) no
O1B La1A O5A 3_666 . . 122.9(7) no
O2A La1A O5A 4_564 . . 113.3(7) no
O2B La1A O5A 4_564 . . 107.9(7) no
O4B La1A O5A 4_564 . . 65.8(7) no
O3A La1A O5A 4_565 . . 164.6(7) no
O1A La1A O1B 1_565 . 3_666 76.5(9) no
O1A La1A O2A 1_565 . 4_564 77.5(8) no
O1A La1A O2B 1_565 . 4_564 176.7(9) no
O1A La1A O4B 1_565 . 4_564 107.1(8) no
O1A La1A O3A 1_565 . 4_565 117.9(8) no
O1B La1A O2A 3_666 . 4_564 103.0(8) no
O1B La1A O2B 3_666 . 4_564 102.4(9) no
O1B La1A O4B 3_666 . 4_564 171.3(7) no
O1B La1A O3A 3_666 . 4_565 72.5(7) no
O2A La1A O2B 4_564 . 4_564 105.8(8) no
O2A La1A O4B 4_564 . 4_564 70.6(7) no
O2A La1A O3A 4_564 . 4_565 59.7(7) no
O2B La1A O4B 4_564 . 4_564 74.4(8) no
O2B La1A O3A 4_564 . 4_565 64.3(7) no
O3A La1A O4B 4_565 . 4_564 98.9(7) no
O1B La1B O5B . . . 70.8(7) no
O1A La1B O1B 1_665 . . 113.6(8) no
O1A La1B O1B 3_656 . . 75.0(9) no
O1B La1B O2B . . 4_564 76.1(9) no
O1B La1B O4A . . 4_564 110.3(8) no
O1B La1B O2A . . 4_664 165.3(8) no
O1A La1B O5B 1_665 . . 78.0(7) no
O1A La1B O5B 3_656 . . 127.8(7) no
O2B La1B O5B 4_564 . . 111.7(7) no
O4A La1B O5B 4_564 . . 61.8(8) no
O2A La1B O5B 4_664 . . 121.2(7) no
O1A La1B O1A 1_665 . 3_656 81.1(9) no
O1A La1B O2B 1_665 . 4_564 168.7(8) no
O1A La1B O4A 1_665 . 4_564 103.2(8) no
O1A La1B O2A 1_665 . 4_664 78.9(8) no
O1A La1B O2B 3_656 . 4_564 96.6(9) no
O1A La1B O4A 3_656 . 4_564 170.4(8) no
O1A La1B O2A 3_656 . 4_664 100.4(8) no
O2B La1B O4A 4_564 . 4_564 77.5(8) no
O2A La1B O2B 4_664 . 4_564 90.7(9) no
O2A La1B O4A 4_664 . 4_564 72.4(8) no
O2B La2A O4A . . . 76.0(8) no
O2B La2A O4B . . . 79.6(8) no
O1B La2A O2B 3_666 . . 172.9(10) no
O2B La2A O5A . . 3_666 102.4(8) no
O2B La2A O5B . . 3_666 105.5(8) no
O2B La2A O3A . . 4_565 100.4(8) no
O4A La2A O4B . . . 115.0(8) no
O1B La2A O4A 3_666 . . 97.3(9) no
O4A La2A O5A . . 3_666 73.8(9) no
O4A La2A O5B . . 3_666 173.2(9) no
O3A La2A O4A 4_565 . . 64.1(8) no
O1B La2A O4B 3_666 . . 101.5(9) no
O4B La2A O5A . . 3_666 171.2(8) no
O4B La2A O5B . . 3_666 71.8(8) no
O3A La2A O4B 4_565 . . 62.7(7) no
O1B La2A O5A 3_666 . 3_666 77.6(9) no
O1B La2A O5B 3_666 . 3_666 81.5(9) no
O1B La2A O3A 3_666 . 4_565 74.2(7) no
O5A La2A O5B 3_666 . 3_666 99.4(8) no
O3A La2A O5A 4_565 . 3_666 124.8(8) no
O3A La2A O5B 4_565 . 3_666 121.6(8) no
O2A La2B O4B . . . 77.5(8) no
O2A La2B O4A . . 1_455 74.5(8) no
O1A La2B O2A 3_556 . . 157.7(8) no
O2A La2B O5A . . 3_566 107.0(8) no
O2A La2B O5B . . 3_666 110.1(8) no
O4A La2B O4B 1_455 . . 95.4(9) no
O1A La2B O4B 3_556 . . 97.0(9) no
O4B La2B O5A . . 3_566 170.7(7) no
O4B La2B O5B . . 3_666 72.5(8) no
O1A La2B O4A 3_556 . 1_455 84.7(9) no
O4A La2B O5A 1_455 . 3_566 78.3(9) no
O4A La2B O5B 1_455 . 3_666 165.0(8) no
O1A La2B O5A 3_556 . 3_566 75.8(9) no
O1A La2B O5B 3_556 . 3_666 88.2(9) no
O5A La2B O5B 3_566 . 3_666 112.7(7) no
O3A Ga1A O5A . . . 115.6(11) no
O2A Ga1A O3A 1_554 . . 95.8(11) no
O3A Ga1A O4B . . 4_564 95.0(11) no
O2A Ga1A O5A 1_554 . . 120.7(10) no
O4B Ga1A O5A 4_564 . . 102.4(10) no
O2A Ga1A O4B 1_554 . 4_564 124.5(10) no
O3A Ga1B O5B . . . 111.3(11) no
O2B Ga1B O3A 1_554 . . 97.8(11) no
O3A Ga1B O4A . . 4_564 96.5(11) no
O2B Ga1B O5B 1_554 . . 120.1(13) no
O4A Ga1B O5B 4_564 . . 106.8(13) no
O2B Ga1B O4A 1_554 . 4_564 120.8(14) no
La1A O1A La1B 1_545 . 1_445 105.4(8) no
La1B O1A La2B 1_445 . 3_556 103.2(10) no
La1B O1A La1B 1_445 . 3_656 98.9(10) no
La1A O1A La2B 1_545 . 3_556 115.8(11) no
La1A O1A La1B 1_545 . 3_656 105.2(10) no
La1B O1A La2B 3_656 . 3_556 125.2(10) no
La1A O1B La1B . . . 114.4(9) no
La1A O1B La1A . . 3_666 103.1(10) no
La1A O1B La2A . . 3_666 113.8(12) no
La1A O1B La1B 3_666 . . 102.2(10) no
La1B O1B La2A . . 3_666 111.7(11) no
La1A O1B La2A 3_666 . 3_666 110.7(9) no
La2B O2A Ga1A . . 1_556 119.7(11) no
La1B O2A La2B 4_465 . . 107.5(9) no
La1A O2A La2B 4_565 . . 100.5(8) no
La1B O2A Ga1A 4_465 . 1_556 127.5(11) no
La1A O2A Ga1A 4_565 . 1_556 95.2(10) no
La1A O2A La1B 4_565 . 4_465 97.7(8) no
La2A O2B Ga1B . . 1_556 124.8(16) no
La1A O2B La2A 4_565 . . 99.6(8) no
La1B O2B La2A 4_565 . . 106.7(8) no
La1A O2B Ga1B 4_565 . 1_556 95.0(10) no
La1B O2B Ga1B 4_565 . 1_556 123.1(12) no
La1A O2B La1B 4_565 . 4_565 99.1(11) no
Ga1A O3A Ga1B . . . 140.4(12) no
La1A O3A Ga1A 4_564 . . 107.0(11) no
La2A O3A Ga1A 4_564 . . 103.4(10) no
La1A O3A Ga1B 4_564 . . 100.0(9) no
La2A O3A Ga1B 4_564 . . 98.5(9) no
La1A O3A La2A 4_564 . 4_564 102.1(7) no
La2A O4A La2B . . 1_655 100.7(11) no
La1B O4A La2A 4_565 . . 98.1(8) no
La2A O4A Ga1B . . 4_565 100.7(11) no
La1B O4A La2B 4_565 . 1_655 105.5(8) no
La2B O4A Ga1B 1_655 . 4_565 143.4(13) no
La1B O4A Ga1B 4_565 . 4_565 100.4(14) no
La2A O4B La2B . . . 109.3(8) no
La1A O4B La2A 4_565 . . 105.4(9) no
La2A O4B Ga1A . . 4_565 98.7(10) no
La1A O4B La2B 4_565 . . 111.5(9) no
La2B O4B Ga1A . . 4_565 129.5(12) no
La1A O4B Ga1A 4_565 . 4_565 99.8(9) no
La1A O5A Ga1A . . . 89.8(8) no
La1A O5A La2B . . 3_566 97.8(8) no
La1A O5A La2A . . 3_666 96.8(8) no
La2B O5A Ga1A 3_566 . . 127.8(12) no
La2A O5A Ga1A 3_666 . . 124.7(12) no
La2A O5A La2B 3_666 . 3_566 105.6(8) no
La1B O5B Ga1B . . . 87.8(9) no
La1B O5B La2A . . 3_666 93.5(7) no
La1B O5B La2B . . 3_666 90.8(7) no
La2A O5B Ga1B 3_666 . . 127.9(13) no
La2B O5B Ga1B 3_666 . . 125.6(12) no
La2A O5B La2B 3_666 . 3_666 106.5(8) no

loop_
_geom_bond_atom_site_label_1
_geom_bond_atom_site_label_2
_geom_bond_site_symmetry_1
_geom_bond_site_symmetry_2
_geom_bond_distance
_geom_bond_publ_flag
La1A O1B . . 2.40(3) no
La1A O5A . . 2.83(2) no
La1A O1A . 1_565 2.33(3) no
La1A O1B . 3_666 2.48(2) no
La1A O2A . 4_564 2.78(2) no
La1A O2B . 4_564 2.82(3) no
La1A O4B . 4_564 2.47(2) no
La1A O3A . 4_565 2.53(2) no
La1B O1B . . 2.42(3) no
La1B O5B . . 2.92(2) no
La1B O1A . 1_665 2.61(3) no
La1B O1A . 3_656 2.48(2) no
La1B O2B . 4_564 2.51(3) no
La1B O4A . 4_564 2.55(3) no
La1B O2A . 4_664 2.44(2) no
La2A O2B . . 2.44(3) no
La2A O4A . . 2.69(3) no
La2A O4B . . 2.58(2) no
La2A O1B . 3_666 2.33(2) no
La2A O5A . 3_666 2.45(2) no
La2A O5B . 3_666 2.47(2) no
La2A O3A . 4_565 2.57(2) no
La2B O2A . . 2.46(2) no
La2B O4B . . 2.40(2) no
La2B O4A . 1_455 2.42(3) no
La2B O1A . 3_556 2.41(2) no
La2B O5A . 3_566 2.49(2) no
La2B O5B . 3_666 2.60(2) no
Ga1A O3A . . 1.74(3) no
Ga1A O5A . . 1.82(2) no
Ga1A O2A . 1_554 1.83(2) no
Ga1A O4B . 4_564 1.90(2) no
Ga1B O3A . . 1.99(3) no
Ga1B O5B . . 1.76(2) no
Ga1B O2B . 1_554 1.80(2) no
Ga1B O4A . 4_564 1.76(3) no

loop_
_geom_torsion_atom_site_label_1
_geom_torsion_atom_site_label_2
_geom_torsion_atom_site_label_3
_geom_torsion_atom_site_label_4
_geom_torsion_site_symmetry_1
_geom_torsion_site_symmetry_2
_geom_torsion_site_symmetry_3
_geom_torsion_site_symmetry_4
_geom_torsion
_geom_torsion_publ_flag
O5A La1A O1B La1B . . . . 117.1(11) no
O5A La1A O1B La1A . . . 3_666 -132.9(11) no
O5A La1A O1B La2A . . . 3_666 -12.9(9) no
O1A La1A O1B La1B 1_565 . . . 178.5(9) no
O1A La1A O1B La1A 1_565 . . 3_666 -71.5(10) no
O1A La1A O1B La2A 1_565 . . 3_666 48.5(12) no
O1B La1A O1B La1B 3_666 . . . -109.9(11) no
O1B La1A O1B La1A 3_666 . . 3_666 0.2(9) no
O1B La1A O1B La2A 3_666 . . 3_666 120.2(12) no
O2B La1A O1B La1B 4_564 . . . -1.5(8) no
O2B La1A O1B La1A 4_564 . . 3_666 108.5(9) no
O2B La1A O1B La2A 4_564 . . 3_666 -131.5(11) no
O4B La1A O1B La1B 4_564 . . . 63.5(11) no
O4B La1A O1B La1A 4_564 . . 3_666 173.6(8) no
O4B La1A O1B La2A 4_564 . . 3_666 -66.5(12) no
O3A La1A O1B La1B 4_565 . . . -47.5(12) no
O3A La1A O1B La1A 4_565 . . 3_666 62.5(11) no
O3A La1A O1B La2A 4_565 . . 3_666 -177.5(8) no
O1B La1A O5A Ga1A . . . . -113.7(11) no
O1B La1A O5A La2B . . . 3_566 118.1(9) no
O1B La1A O5A La2A . . . 3_666 11.3(8) no
O1A La1A O5A Ga1A 1_565 . . . 129.8(12) no
O1A La1A O5A La2B 1_565 . . 3_566 1.6(8) no
O1A La1A O5A La2A 1_565 . . 3_666 -105.3(10) no
O1B La1A O5A Ga1A 3_666 . . . -171.7(10) no
O1B La1A O5A La2B 3_666 . . 3_566 60.1(12) no
O1B La1A O5A La2A 3_666 . . 3_666 -46.7(13) no
O2A La1A O5A Ga1A 4_564 . . . 63.5(11) no
O2A La1A O5A La2B 4_564 . . 3_566 -64.7(9) no
O2A La1A O5A La2A 4_564 . . 3_666 -171.5(7) no
O2B La1A O5A Ga1A 4_564 . . . -53.2(11) no
O2B La1A O5A La2B 4_564 . . 3_566 178.6(8) no
O2B La1A O5A La2A 4_564 . . 3_666 71.8(9) no
O4B La1A O5A Ga1A 4_564 . . . 9.8(9) no
O4B La1A O5A La2B 4_564 . . 3_566 -118.4(10) no
O4B La1A O5A La2A 4_564 . . 3_666 134.7(10) no
O1B La1A O1A La1B . . 1_565 1_455 -175.8(7) no
O1B La1A O1A La2B . . 1_565 3_566 -62.4(12) no
O1B La1A O1A La1B . . 1_565 3_666 80.3(10) no
O5A La1A O1A La1B . . 1_565 1_455 -115.2(9) no
O5A La1A O1A La2B . . 1_565 3_566 -1.8(9) no
O5A La1A O1A La1B . . 1_565 3_666 140.9(12) no
O1B La1A O1B La2A . . 3_666 . 122.1(14) no
O1B La1A O1B La1A . . 3_666 3_666 -0.2(9) no
O1B La1A O1B La1B . . 3_666 3_666 -118.7(10) no
O5A La1A O1B La2A . . 3_666 . 176.7(9) no
O5A La1A O1B La1A . . 3_666 3_666 54.3(13) no
O5A La1A O1B La1B . . 3_666 3_666 -64.1(13) no
O1A La1A O1B La2A 1_565 . 3_666 . -127.6(14) no
O2A La1A O1B La2A 4_564 . 3_666 . -54.1(14) no
O2B La1A O1B La2A 4_564 . 3_666 . 55.6(14) no
O3A La1A O1B La2A 4_565 . 3_666 . -2.1(11) no
O5A La1A O2A La1B . . 4_564 1_455 56.6(9) no
O5A La1A O2A La2B . . 4_564 4_564 -52.9(9) no
O5A La1A O2A Ga1A . . 4_564 4_565 -174.4(8) no
O1B La1A O2B La1B . . 4_564 . 1.4(7) no
O1B La1A O2B La2A . . 4_564 4_564 110.0(10) no
O1B La1A O2B Ga1B . . 4_564 4_565 -123.0(13) no
O5A La1A O2B La1B . . 4_564 . -58.3(9) no
O5A La1A O2B La2A . . 4_564 4_564 50.4(11) no
O5A La1A O2B Ga1B . . 4_564 4_565 177.4(10) no
O1B La1A O2B La1B 3_666 . 4_564 . 72.7(9) no
O2A La1A O2B La1B 4_564 . 4_564 . -179.8(7) no
O4B La1A O2B La1B 4_564 . 4_564 . -115.7(8) no
O3A La1A O2B La1B 4_565 . 4_564 . 136.1(10) no
O1B La1A O4B Ga1A . . 4_564 . 46.1(12) no
O1B La1A O4B La2A . . 4_564 4_564 -55.8(10) no
O1B La1A O4B La2B . . 4_564 4_564 -174.3(9) no
O5A La1A O4B Ga1A . . 4_564 . -9.6(8) no
O5A La1A O4B La2A . . 4_564 4_564 -111.5(10) no
O5A La1A O4B La2B . . 4_564 4_564 130.0(12) no
O1A La1A O4B Ga1A 1_565 . 4_564 . -68.2(12) no
O2A La1A O4B Ga1A 4_564 . 4_564 . -137.8(12) no
O2B La1A O4B Ga1A 4_564 . 4_564 . 108.8(11) no
O3A La1A O4B Ga1A 4_565 . 4_564 . 168.9(10) no
O1B La1A O3A La2A . . 4_565 . -63.0(11) no
O1B La1A O3A Ga1A . . 4_565 4_565 -171.3(9) no
O1B La1A O3A Ga1B . . 4_565 4_565 38.1(11) no
O1A La1A O3A La2A 1_565 . 4_565 . 65.5(11) no
O1B La1A O3A La2A 3_666 . 4_565 . 1.8(10) no
O2A La1A O3A La2A 4_564 . 4_565 . 119.1(10) no
O2B La1A O3A La2A 4_564 . 4_565 . -111.8(11) no
O4B La1A O3A La2A 4_564 . 4_565 . -179.7(9) no
O5B La1B O1B La1A . . . . -117.6(10) no
O5B La1B O1B La1A . . . 3_666 131.8(10) no
O5B La1B O1B La2A . . . 3_666 13.5(8) no
O1A La1B O1B La1A 1_665 . . . 175.6(8) no
O1A La1B O1B La1A 1_665 . . 3_666 65.0(10) no
O1A La1B O1B La2A 1_665 . . 3_666 -53.4(12) no
O1A La1B O1B La1A 3_656 . . . 102.5(11) no
O1A La1B O1B La1A 3_656 . . 3_666 -8.1(8) no
O1A La1B O1B La2A 3_656 . . 3_666 -126.4(12) no
O2B La1B O1B La1A 4_564 . . . 1.7(9) no
O2B La1B O1B La1A 4_564 . . 3_666 -108.9(9) no
O2B La1B O1B La2A 4_564 . . 3_666 132.7(11) no
O4A La1B O1B La1A 4_564 . . . -69.1(11) no
O4A La1B O1B La1A 4_564 . . 3_666 -179.7(8) no
O4A La1B O1B La2A 4_564 . . 3_666 62.0(12) no
O1B La1B O5B Ga1B . . . . 116.0(11) no
O1B La1B O5B La2A . . . 3_666 -11.9(8) no
O1B La1B O5B La2B . . . 3_666 -118.4(9) no
O1A La1B O5B Ga1B 1_665 . . . -123.5(11) no
O1A La1B O5B La2A 1_665 . . 3_666 108.7(8) no
O1A La1B O5B La2B 1_665 . . 3_666 2.1(7) no
O1A La1B O5B Ga1B 3_656 . . . 167.9(11) no
O1A La1B O5B La2A 3_656 . . 3_666 40.1(13) no
O1A La1B O5B La2B 3_656 . . 3_666 -66.5(12) no
O2B La1B O5B Ga1B 4_564 . . . 50.3(12) no
O2B La1B O5B La2A 4_564 . . 3_666 -77.6(10) no
O2B La1B O5B La2B 4_564 . . 3_666 175.9(8) no
O4A La1B O5B Ga1B 4_564 . . . -11.2(9) no
O4A La1B O5B La2A 4_564 . . 3_666 -139.0(10) no
O4A La1B O5B La2B 4_564 . . 3_666 114.5(9) no
O2A La1B O5B Ga1B 4_664 . . . -54.6(12) no
O2A La1B O5B La2A 4_664 . . 3_666 177.6(7) no
O2A La1B O5B La2B 4_664 . . 3_666 71.0(9) no
O1B La1B O1A La1A . . 1_665 1_655 -177.9(8) no
O1B La1B O1A La2B . . 1_665 3_666 60.3(10) no
O5B La1B O1A La1A . . 1_665 1_655 119.5(9) no
O5B La1B O1A La2B . . 1_665 3_666 -2.4(8) no
O1B La1B O1A La2B . . 3_656 1_655 -129.4(17) no
O1B La1B O1A La1A . . 3_656 3_666 8.7(9) no
O5B La1B O1A La2B . . 3_656 1_655 -179.7(11) no
O5B La1B O1A La1A . . 3_656 3_666 -41.6(15) no
O1B La1B O2B La1A . . 4_564 . -1.3(7) no
O1B La1B O2B La2A . . 4_564 4_564 -104.1(10) no
O1B La1B O2B Ga1B . . 4_564 4_565 100.3(17) no
O5B La1B O2B La1A . . 4_564 . 61.1(9) no
O5B La1B O2B La2A . . 4_564 4_564 -41.6(12) no
O5B La1B O2B Ga1B . . 4_564 4_565 162.8(14) no
O1A La1B O2B La1A 3_656 . 4_564 . -74.1(8) no
O4A La1B O2B La1A 4_564 . 4_564 . 113.6(8) no
O2A La1B O2B La1A 4_664 . 4_564 . -174.6(7) no
O1B La1B O4A Ga1B . . 4_564 . -42.0(13) no
O1B La1B O4A La2A . . 4_564 4_564 60.5(11) no
O1B La1B O4A La2B . . 4_564 4_664 164.0(9) no
O5B La1B O4A Ga1B . . 4_564 . 11.4(9) no
O5B La1B O4A La2A . . 4_564 4_564 113.8(10) no
O5B La1B O4A La2B . . 4_564 4_664 -142.6(12) no
O1A La1B O4A Ga1B 1_665 . 4_564 . 79.7(11) no
O2B La1B O4A Ga1B 4_564 . 4_564 . -111.9(12) no
O2A La1B O4A Ga1B 4_664 . 4_564 . 153.3(13) no
O5B La1B O2A La1A . . 4_664 1_655 -63.5(9) no
O5B La1B O2A La2B . . 4_664 4_664 40.1(12) no
O4A La2A O2B Ga1B . . . 1_556 -144.3(17) no
O4A La2A O2B La1A . . . 4_565 112.7(10) no
O4A La2A O2B La1B . . . 4_565 10.1(10) no
O4B La2A O2B Ga1B . . . 1_556 96.5(15) no
O4B La2A O2B La1A . . . 4_565 -6.5(8) no
O4B La2A O2B La1B . . . 4_565 -109.1(11) no
O5A La2A O2B Ga1B 3_666 . . 1_556 -74.7(16) no
O5A La2A O2B La1A 3_666 . . 4_565 -177.7(8) no
O5A La2A O2B La1B 3_666 . . 4_565 79.7(11) no
O5B La2A O2B Ga1B 3_666 . . 1_556 28.8(17) no
O5B La2A O2B La1A 3_666 . . 4_565 -74.2(10) no
O5B La2A O2B La1B 3_666 . . 4_565 -176.8(9) no
O3A La2A O2B Ga1B 4_565 . . 1_556 156.0(15) no
O3A La2A O2B La1A 4_565 . . 4_565 53.0(9) no
O3A La2A O2B La1B 4_565 . . 4_565 -49.7(11) no
O2B La2A O4A La2B . . . 1_655 98.0(10) no
O2B La2A O4A La1B . . . 4_565 -9.6(9) no
O2B La2A O4A Ga1B . . . 4_565 -111.9(14) no
O4B La2A O4A La2B . . . 1_655 169.3(7) no
O4B La2A O4A La1B . . . 4_565 61.7(10) no
O4B La2A O4A Ga1B . . . 4_565 -40.6(14) no
O1B La2A O4A La2B 3_666 . . 1_655 -84.4(9) no
O1B La2A O4A La1B 3_666 . . 4_565 168.0(9) no
O1B La2A O4A Ga1B 3_666 . . 4_565 65.7(13) no
O5A La2A O4A La2B 3_666 . . 1_655 -9.6(8) no
O5A La2A O4A La1B 3_666 . . 4_565 -117.2(9) no
O5A La2A O4A Ga1B 3_666 . . 4_565 140.5(13) no
O3A La2A O4A La2B 4_565 . . 1_655 -152.8(11) no
O3A La2A O4A La1B 4_565 . . 4_565 99.6(10) no
O3A La2A O4A Ga1B 4_565 . . 4_565 -2.7(10) no
O2B La2A O4B La2B . . . . -112.3(10) no
O2B La2A O4B La1A . . . 4_565 7.6(9) no
O2B La2A O4B Ga1A . . . 4_565 110.4(11) no
O4A La2A O4B La2B . . . . 178.6(7) no
O4A La2A O4B La1A . . . 4_565 -61.5(10) no
O4A La2A O4B Ga1A . . . 4_565 41.3(11) no
O1B La2A O4B La2B 3_666 . . . 74.8(10) no
O1B La2A O4B La1A 3_666 . . 4_565 -165.3(9) no
O1B La2A O4B Ga1A 3_666 . . 4_565 -62.5(11) no
O5B La2A O4B La2B 3_666 . . . -2.1(8) no
O5B La2A O4B La1A 3_666 . . 4_565 117.8(9) no
O5B La2A O4B Ga1A 3_666 . . 4_565 -139.4(11) no
O3A La2A O4B La2B 4_565 . . . 140.1(11) no
O3A La2A O4B La1A 4_565 . . 4_565 -99.9(10) no
O3A La2A O4B Ga1A 4_565 . . 4_565 2.9(8) no
O4A La2A O1B La1A . . 3_666 . -58.4(13) no
O4A La2A O1B La1A . . 3_666 3_666 57.5(11) no
O4A La2A O1B La1B . . 3_666 3_666 -171.8(10) no
O4B La2A O1B La1A . . 3_666 . 59.1(13) no
O4B La2A O1B La1A . . 3_666 3_666 175.0(9) no
O4B La2A O1B La1B . . 3_666 3_666 -54.3(10) no
O5A La2A O1B La1A 3_666 . 3_666 . -129.9(14) no
O5B La2A O1B La1A 3_666 . 3_666 . 128.5(13) no
O3A La2A O1B La1A 4_565 . 3_666 . 2.1(11) no
O2B La2A O5A La2B . . 3_666 1_655 -61.7(10) no
O2B La2A O5A La1A . . 3_666 3_666 -161.8(8) no
O2B La2A O5A Ga1A . . 3_666 3_666 103.7(14) no
O4A La2A O5A La2B . . 3_666 1_655 9.5(7) no
O4A La2A O5A La1A . . 3_666 3_666 -90.6(8) no
O4A La2A O5A Ga1A . . 3_666 3_666 174.9(15) no
O2B La2A O5B La2B . . 3_666 . 75.3(10) no
O2B La2A O5B La1B . . 3_666 3_666 166.8(8) no
O2B La2A O5B Ga1B . . 3_666 3_666 -103.8(15) no
O4B La2A O5B La2B . . 3_666 . 1.9(7) no
O4B La2A O5B La1B . . 3_666 3_666 93.5(7) no
O4B La2A O5B Ga1B . . 3_666 3_666 -177.1(16) no
O1B La2A O5B La2B 3_666 . 3_666 . -103.2(10) no
O5A La2A O5B La2B 3_666 . 3_666 . -179.0(8) no
O3A La2A O5B La2B 4_565 . 3_666 . -37.7(11) no
O2B La2A O3A La1A . . 4_565 . 173.3(9) no
O2B La2A O3A Ga1A . . 4_565 4_565 -75.7(11) no
O2B La2A O3A Ga1B . . 4_565 4_565 71.1(10) no
O4A La2A O3A La1A . . 4_565 . 104.6(11) no
O4A La2A O3A Ga1A . . 4_565 4_565 -144.4(12) no
O4A La2A O3A Ga1B . . 4_565 4_565 2.4(8) no
O4B La2A O3A La1A . . 4_565 . -114.2(10) no
O4B La2A O3A Ga1A . . 4_565 4_565 -3.2(8) no
O4B La2A O3A Ga1B . . 4_565 4_565 143.6(11) no
O1B La2A O3A La1A 3_666 . 4_565 . -1.9(10) no
O5A La2A O3A La1A 3_666 . 4_565 . 60.2(11) no
O5B La2A O3A La1A 3_666 . 4_565 . -71.1(11) no
O4B La2B O2A Ga1A . . . 1_556 -103.8(14) no
O4B La2B O2A La1B . . . 4_465 99.9(10) no
O4B La2B O2A La1A . . . 4_565 -1.6(7) no
O4A La2B O2A Ga1A 1_455 . . 1_556 156.9(15) no
O4A La2B O2A La1B 1_455 . . 4_465 0.7(9) no
O4A La2B O2A La1A 1_455 . . 4_565 -100.9(9) no
O1A La2B O2A Ga1A 3_556 . . 1_556 179(2) no
O1A La2B O2A La1B 3_556 . . 4_465 22(3) no
O1A La2B O2A La1A 3_556 . . 4_565 -79(3) no
O5A La2B O2A Ga1A 3_566 . . 1_556 84.7(14) no
O5A La2B O2A La1B 3_566 . . 4_465 -71.6(10) no
O5A La2B O2A La1A 3_566 . . 4_565 -173.1(7) no
O5B La2B O2A Ga1A 3_666 . . 1_556 -38.0(15) no
O5B La2B O2A La1B 3_666 . . 4_465 165.7(8) no
O5B La2B O2A La1A 3_666 . . 4_565 64.2(9) no
O2A La2B O4B La2A . . . . 118.1(9) no
O2A La2B O4B La1A . . . 4_565 2.0(9) no
O2A La2B O4B Ga1A . . . 4_565 -122.2(15) no
O4A La2B O4B La2A 1_455 . . . -169.1(9) no
O4A La2B O4B La1A 1_455 . . 4_565 74.8(10) no
O4A La2B O4B Ga1A 1_455 . . 4_565 -49.4(15) no
O1A La2B O4B La2A 3_556 . . . -83.8(10) no
O1A La2B O4B La1A 3_556 . . 4_565 160.1(10) no
O1A La2B O4B Ga1A 3_556 . . 4_565 35.9(16) no
O5B La2B O4B La2A 3_666 . . . 2.0(7) no
O5B La2B O4B La1A 3_666 . . 4_565 -114.1(10) no
O5B La2B O4B Ga1A 3_666 . . 4_565 121.7(15) no
O2A La2B O4A La2A . . 1_455 1_455 -102.2(9) no
O2A La2B O4A La1B . . 1_455 4_465 -0.7(9) no
O2A La2B O4A Ga1B . . 1_455 4_465 133(3) no
O4B La2B O4A La2A . . 1_455 1_455 -177.6(8) no
O4B La2B O4A La1B . . 1_455 4_465 -76.0(10) no
O4B La2B O4A Ga1B . . 1_455 4_465 58(3) no
O2A La2B O1A La1B . . 3_556 1_455 32(4) no
O2A La2B O1A La1A . . 3_556 3_566 -102(2) no
O2A La2B O1A La1B . . 3_556 3_666 143(2) no
O4B La2B O1A La1B . . 3_556 1_455 -41.7(16) no
O4B La2B O1A La1A . . 3_556 3_566 -176.0(11) no
O4B La2B O1A La1B . . 3_556 3_666 69.4(9) no
O2A La2B O5A La2A . . 3_566 1_455 59.2(9) no
O2A La2B O5A La1A . . 3_566 3_566 158.6(7) no
O2A La2B O5A Ga1A . . 3_566 3_566 -105.6(14) no
O2A La2B O5B La2A . . 3_666 . -71.1(9) no
O2A La2B O5B La1B . . 3_666 3_666 -164.6(6) no
O2A La2B O5B Ga1B . . 3_666 3_666 108.0(13) no
O4B La2B O5B La2A . . 3_666 . -2.1(8) no
O4B La2B O5B La1B . . 3_666 3_666 -95.6(7) no
O4B La2B O5B Ga1B . . 3_666 3_666 177.0(15) no
O1A La2B O5B La2A 3_556 . 3_666 . 95.9(9) no
O5A La2B O5B La2A 3_566 . 3_666 . 169.6(7) no
O5A Ga1A O3A Ga1B . . . . 12(2) no
O5A Ga1A O3A La1A . . . 4_564 142.5(9) no
O5A Ga1A O3A La2A . . . 4_564 -110.2(10) no
O2A Ga1A O3A Ga1B 1_554 . . . -117(2) no
O2A Ga1A O3A La1A 1_554 . . 4_564 14.3(11) no
O2A Ga1A O3A La2A 1_554 . . 4_564 121.6(10) no
O4B Ga1A O3A Ga1B 4_564 . . . 118(2) no
O4B Ga1A O3A La1A 4_564 . . 4_564 -111.2(10) no
O4B Ga1A O3A La2A 4_564 . . 4_564 -3.8(10) no
O3A Ga1A O5A La1A . . . . 89.9(10) no
O3A Ga1A O5A La2B . . . 3_566 -170.4(12) no
O3A Ga1A O5A La2A . . . 3_666 -8.3(17) no
O2A Ga1A O5A La1A 1_554 . . . -155.6(10) no
O2A Ga1A O5A La2B 1_554 . . 3_566 -55.8(18) no
O2A Ga1A O5A La2A 1_554 . . 3_666 106.3(15) no
O4B Ga1A O5A La1A 4_564 . . . -12.0(11) no
O4B Ga1A O5A La2B 4_564 . . 3_566 87.8(14) no
O4B Ga1A O5A La2A 4_564 . . 3_666 -110.1(13) no
O3A Ga1A O2A La2B . . 1_554 1_554 92.7(13) no
O3A Ga1A O2A La1A . . 1_554 4_564 -12.4(10) no
O5A Ga1A O2A La2B . . 1_554 1_554 -31.7(18) no
O5A Ga1A O2A La1A . . 1_554 4_564 -136.9(10) no
O3A Ga1A O4B La1A . . 4_564 . -103.7(10) no
O3A Ga1A O4B La2A . . 4_564 4_564 3.8(10) no
O3A Ga1A O4B La2B . . 4_564 4_564 127.7(14) no
O5A Ga1A O4B La1A . . 4_564 . 14.0(12) no
O5A Ga1A O4B La2A . . 4_564 4_564 121.4(10) no
O5A Ga1A O4B La2B . . 4_564 4_564 -114.7(15) no
O2A Ga1A O4B La1A 1_554 . 4_564 . 155.8(10) no
O5B Ga1B O3A Ga1A . . . . -9(2) no
O5B Ga1B O3A La1A . . . 4_564 -141.8(9) no
O5B Ga1B O3A La2A . . . 4_564 114.2(10) no
O2B Ga1B O3A Ga1A 1_554 . . . 118(2) no
O2B Ga1B O3A La1A 1_554 . . 4_564 -15.2(12) no
O2B Ga1B O3A La2A 1_554 . . 4_564 -119.1(12) no
O4A Ga1B O3A Ga1A 4_564 . . . -120(2) no
O4A Ga1B O3A La1A 4_564 . . 4_564 107.3(11) no
O4A Ga1B O3A La2A 4_564 . . 4_564 3.3(12) no
O3A Ga1B O5B La1B . . . . -89.2(9) no
O3A Ga1B O5B La2A . . . 3_666 3.5(17) no
O3A Ga1B O5B La2B . . . 3_666 -178.7(11) no
O2B Ga1B O5B La1B 1_554 . . . 157.5(10) no
O2B Ga1B O5B La2A 1_554 . . 3_666 -109.8(15) no
O2B Ga1B O5B La2B 1_554 . . 3_666 68.1(17) no
O4A Ga1B O5B La1B 4_564 . . . 15.0(11) no
O4A Ga1B O5B La2A 4_564 . . 3_666 107.7(15) no
O4A Ga1B O5B La2B 4_564 . . 3_666 -74.4(15) no
O3A Ga1B O2B La2A . . 1_554 1_554 -91.9(15) no
O3A Ga1B O2B La1A . . 1_554 4_564 13.4(11) no
O3A Ga1B O2B La1B . . 1_554 4_564 117.7(15) no
O5B Ga1B O2B La2A . . 1_554 1_554 28(2) no
O5B Ga1B O2B La1A . . 1_554 4_564 133.7(11) no
O5B Ga1B O2B La1B . . 1_554 4_564 -122.0(17) no
O3A Ga1B O4A La1B . . 4_564 . 97.2(10) no
O3A Ga1B O4A La2A . . 4_564 4_564 -3.2(11) no
O3A Ga1B O4A La2B . . 4_564 4_664 -128(3) no
O5B Ga1B O4A La1B . . 4_564 . -17.5(13) no
O5B Ga1B O4A La2A . . 4_564 4_564 -117.9(12) no
O5B Ga1B O4A La2B . . 4_564 4_664 117(3) no
O2B Ga1B O4A La1B 1_554 . 4_564 . -159.7(11) no
